data_4317176
loop_
_publ_author_name
'Christopher J. Whiteoak'
'Rafael Torres Martin de Rosales'
'Andrew J. P. White'
'George J. P. Britovsek'

_publ_section_title
;
 Iron(II) Complexes with Tetradentate Bis(aminophenolate) Ligands:
 Synthesis and Characterization, Solution Behavior, and Reactivity with O2
;
_journal_name_full 'Inorganic Chemistry'
_journal_page_first 11106
_journal_page_last 11117
_journal_paper_doi 10.1021/ic1016998
_journal_volume 49
_journal_year 2010
_chemical_formula_moiety 'C26 H26 Cl2 Fe N4 O2, 2(C5 H5 N)'
_chemical_formula_sum 'C36 H36 Cl2 Fe N6 O2'
_chemical_formula_weight 711.46
_chemical_name_systematic
; 
 ? 
;
_space_group_IT_number 2
_symmetry_cell_setting triclinic
_symmetry_space_group_name_Hall '-P 1'
_symmetry_space_group_name_H-M 'P -1'
_atom_sites_solution_hydrogens geom
_atom_sites_solution_primary direct
_atom_sites_solution_secondary difmap
_audit_creation_method SHELXL-97
_cell_angle_alpha 90.566(2)
_cell_angle_beta 110.118(2)
_cell_angle_gamma 107.172(2)
_cell_formula_units_Z 2
_cell_length_a 10.8416(2)
_cell_length_b 12.3542(4)
_cell_length_c 14.3132(4)
_cell_measurement_reflns_used 13860
_cell_measurement_temperature 173(2)
_cell_measurement_theta_max 32.2881
_cell_measurement_theta_min 3.7976
_cell_volume 1706.57(9)
_computing_cell_refinement 'CrysAlis RED, Oxford Diffraction Ltd'
_computing_data_collection 'CrysAlis CCD, Oxford Diffraction Ltd'
_computing_data_reduction 'CrysAlis RED, Oxford Diffraction Ltd'
_computing_molecular_graphics 'Bruker SHELXTL'
_computing_publication_material 'Bruker SHELXTL'
_computing_structure_refinement 'SHELXL-97 (Sheldrick, 1997)'
_computing_structure_solution 'SHELXS-97 (Sheldrick, 1990)'
_diffrn_ambient_temperature 173(2)
_diffrn_detector_area_resol_mean 15.9863
_diffrn_measured_fraction_theta_full 0.981
_diffrn_measured_fraction_theta_max 0.903
_diffrn_measurement_device_type 'OD Xcalibur 3'
_diffrn_measurement_method 'phi and omega scans'
_diffrn_radiation_monochromator graphite
_diffrn_radiation_source 'Enhance (Mo) X-ray Source'
_diffrn_radiation_type MoK\a
_diffrn_radiation_wavelength 0.71073
_diffrn_reflns_av_R_equivalents 0.0304
_diffrn_reflns_av_sigmaI/netI 0.0410
_diffrn_reflns_limit_h_max 15
_diffrn_reflns_limit_h_min -15
_diffrn_reflns_limit_k_max 18
_diffrn_reflns_limit_k_min -17
_diffrn_reflns_limit_l_max 21
_diffrn_reflns_limit_l_min -20
_diffrn_reflns_number 23760
_diffrn_reflns_theta_full 31.00
_diffrn_reflns_theta_max 32.37
_diffrn_reflns_theta_min 3.81
_diffrn_standards_number 0
_exptl_absorpt_coefficient_mu 0.640
_exptl_absorpt_correction_type none
_exptl_crystal_colour 'Light brown'
_exptl_crystal_density_diffrn 1.385
_exptl_crystal_density_method 'not measured'
_exptl_crystal_description blocks
_exptl_crystal_F_000 740
_exptl_crystal_size_max 0.31
_exptl_crystal_size_mid 0.27
_exptl_crystal_size_min 0.18
_refine_diff_density_max 1.002
_refine_diff_density_min -0.654
_refine_diff_density_rms 0.075
_refine_ls_extinction_method none
_refine_ls_goodness_of_fit_ref 1.174
_refine_ls_hydrogen_treatment constr
_refine_ls_matrix_type full
_refine_ls_number_parameters 426
_refine_ls_number_reflns 11031
_refine_ls_number_restraints 0
_refine_ls_restrained_S_all 1.174
_refine_ls_R_factor_all 0.0623
_refine_ls_R_factor_gt 0.0473
_refine_ls_shift/su_max 0.001
_refine_ls_shift/su_mean 0.000
_refine_ls_structure_factor_coef Fsqd
_refine_ls_weighting_details 'calc w=1/[\s^2^(Fo^2^)+(0.0917P)^2^+0.0027P] where P=(Fo^2^+2Fc^2^)/3'
_refine_ls_weighting_scheme calc
_refine_ls_wR_factor_gt 0.1423
_refine_ls_wR_factor_ref 0.1554
_reflns_number_gt 8338
_reflns_number_total 11031
_reflns_threshold_expression >2sigma(I)
_cod_data_source_file ic1016998_si_001_5.cif
_cod_data_source_block '[Fe(BapenCl)(Py)2]'
_cod_depositor_comments
;
The following automatic conversions were performed:

'_symmetry_cell_setting' value 'Triclinic' changed to 'triclinic'
according to the built-in table from CIF Core dictionary named
'cif_core.dic' version 2.4.1 from 2010-06-29.

Automatic conversion script
Id: cif_fix_values 1646 2011-03-28 12:23:43Z adriana 
;
_cod_database_code 4317176

loop_
_symmetry_equiv_pos_as_xyz
'x, y, z'
'-x, -y, -z'

loop_
_atom_site_label
_atom_site_type_symbol
_atom_site_fract_x
_atom_site_fract_y
_atom_site_fract_z
_atom_site_U_iso_or_equiv
_atom_site_adp_type
_atom_site_occupancy
_atom_site_symmetry_multiplicity
_atom_site_calc_flag
_atom_site_refinement_flags
_atom_site_disorder_assembly
_atom_site_disorder_group
Fe Fe 0.25929(2) 0.810839(19) 0.674085(16) 0.02114(8) Uani 1 1 d . . .
Cl1 Cl 0.02960(6) 0.81147(6) 0.15205(3) 0.05082(16) Uani 1 1 d . . .
Cl2 Cl 0.96113(5) 0.85482(5) 0.88911(4) 0.04193(13) Uani 1 1 d . . .
O1 O 0.18387(13) 0.92032(10) 0.58563(9) 0.0274(2) Uani 1 1 d . . .
C1 C 0.14910(16) 0.89572(14) 0.48848(12) 0.0231(3) Uani 1 1 d . . .
C2 C 0.09031(18) 0.96380(15) 0.41902(13) 0.0278(3) Uani 1 1 d . . .
H2A H 0.0752 1.0289 0.4430 0.033 Uiso 1 1 calc R . .
C3 C 0.05413(18) 0.93766(17) 0.31658(13) 0.0307(4) Uani 1 1 d . . .
H3A H 0.0146 0.9844 0.2711 0.037 Uiso 1 1 calc R . .
C4 C 0.07590(18) 0.84351(17) 0.28128(12) 0.0298(4) Uani 1 1 d . . .
C5 C 0.13456(17) 0.77480(16) 0.34642(12) 0.0271(3) Uani 1 1 d . . .
H5A H 0.1500 0.7106 0.3211 0.033 Uiso 1 1 calc R . .
C6 C 0.17046(16) 0.80021(14) 0.44858(11) 0.0221(3) Uani 1 1 d . . .
N7 N 0.23193(14) 0.73181(12) 0.52074(10) 0.0233(3) Uani 1 1 d . . .
C8 C 0.37482(18) 0.74354(16) 0.52741(13) 0.0284(3) Uani 1 1 d . . .
H8A H 0.3745 0.7257 0.4597 0.034 Uiso 1 1 calc R . .
H8B H 0.4089 0.6883 0.5703 0.034 Uiso 1 1 calc R . .
C9 C 0.47090(17) 0.86356(16) 0.57089(12) 0.0263(3) Uani 1 1 d . . .
H9A H 0.5640 0.8709 0.5703 0.032 Uiso 1 1 calc R . .
H9B H 0.4356 0.9187 0.5286 0.032 Uiso 1 1 calc R . .
N10 N 0.48187(14) 0.89131(12) 0.67493(10) 0.0228(3) Uani 1 1 d . . .
C11 C 0.56310(16) 0.83179(14) 0.74471(11) 0.0219(3) Uani 1 1 d . . .
C12 C 0.70754(17) 0.86730(15) 0.77807(12) 0.0269(3) Uani 1 1 d . . .
H12A H 0.7557 0.9312 0.7538 0.032 Uiso 1 1 calc R . .
C13 C 0.78063(17) 0.80918(17) 0.84660(13) 0.0293(3) Uani 1 1 d . . .
C14 C 0.71176(18) 0.71611(16) 0.88247(13) 0.0295(4) Uani 1 1 d . . .
H14A H 0.7625 0.6769 0.9297 0.035 Uiso 1 1 calc R . .
C15 C 0.56864(18) 0.68049(15) 0.84915(13) 0.0283(3) Uani 1 1 d . . .
H15A H 0.5220 0.6162 0.8738 0.034 Uiso 1 1 calc R . .
C16 C 0.49038(17) 0.73685(14) 0.77973(12) 0.0228(3) Uani 1 1 d . . .
O16 O 0.35309(12) 0.70154(10) 0.74718(9) 0.0252(2) Uani 1 1 d . . .
C17 C 0.1458(2) 0.61041(15) 0.49824(14) 0.0340(4) Uani 1 1 d . . .
H17A H 0.1367 0.5800 0.4319 0.051 Uiso 1 1 calc R . .
H17B H 0.0537 0.6036 0.4990 0.051 Uiso 1 1 calc R . .
H17C H 0.1897 0.5671 0.5489 0.051 Uiso 1 1 calc R . .
C18 C 0.53616(19) 1.01602(15) 0.70197(15) 0.0326(4) Uani 1 1 d . . .
H18A H 0.6301 1.0447 0.7010 0.049 Uiso 1 1 calc R . .
H18B H 0.5384 1.0349 0.7693 0.049 Uiso 1 1 calc R . .
H18C H 0.4761 1.0516 0.6536 0.049 Uiso 1 1 calc R . .
N21 N 0.29157(14) 0.91373(12) 0.81081(11) 0.0256(3) Uani 1 1 d . . .
C22 C 0.2750(2) 1.01665(16) 0.80870(14) 0.0323(4) Uani 1 1 d . . .
H22A H 0.2569 1.0481 0.7470 0.039 Uiso 1 1 calc R . .
C23 C 0.2827(2) 1.07965(18) 0.89198(15) 0.0372(4) Uani 1 1 d . . .
H23A H 0.2695 1.1523 0.8871 0.045 Uiso 1 1 calc R . .
C24 C 0.3098(2) 1.0358(2) 0.98181(15) 0.0405(5) Uani 1 1 d . . .
H24A H 0.3167 1.0778 1.0404 0.049 Uiso 1 1 calc R . .
C25 C 0.3268(2) 0.9298(2) 0.98521(14) 0.0407(5) Uani 1 1 d . . .
H25A H 0.3447 0.8969 1.0462 0.049 Uiso 1 1 calc R . .
C26 C 0.31776(19) 0.87181(16) 0.89924(13) 0.0308(4) Uani 1 1 d . . .
H26A H 0.3306 0.7989 0.9026 0.037 Uiso 1 1 calc R . .
N31 N 0.06179(15) 0.70197(13) 0.68208(10) 0.0265(3) Uani 1 1 d . . .
C32 C 0.05945(18) 0.62182(16) 0.74384(13) 0.0297(3) Uani 1 1 d . . .
H32A H 0.1429 0.6050 0.7768 0.036 Uiso 1 1 calc R . .
C33 C -0.0571(2) 0.56201(19) 0.76261(15) 0.0386(4) Uani 1 1 d . . .
H33A H -0.0536 0.5058 0.8074 0.046 Uiso 1 1 calc R . .
C34 C -0.1791(2) 0.5856(2) 0.71480(18) 0.0469(5) Uani 1 1 d . . .
H34A H -0.2610 0.5469 0.7268 0.056 Uiso 1 1 calc R . .
C35 C -0.1791(2) 0.6663(2) 0.64961(18) 0.0467(5) Uani 1 1 d . . .
H35A H -0.2619 0.6831 0.6148 0.056 Uiso 1 1 calc R . .
C36 C -0.0585(2) 0.72273(18) 0.63477(15) 0.0364(4) Uani 1 1 d . . .
H36A H -0.0601 0.7784 0.5895 0.044 Uiso 1 1 calc R . .
N41 N 0.3949(3) 0.2725(2) 0.58467(15) 0.0396(8) Uani 0.724(8) 1 d PG A 1
C42 C 0.2805(3) 0.22395(13) 0.6112(2) 0.0364(8) Uani 0.724(8) 1 d PG A 1
H42A H 0.2351 0.1438 0.5972 0.044 Uiso 0.724(8) 1 calc PR A 1
C43 C 0.2325(2) 0.2926(3) 0.6582(2) 0.0438(9) Uani 0.724(8) 1 d PG A 1
H43A H 0.1543 0.2594 0.6763 0.053 Uiso 0.724(8) 1 calc PR A 1
C44 C 0.2989(3) 0.4098(3) 0.6786(2) 0.0479(10) Uani 0.724(8) 1 d PG A 1
H44A H 0.2661 0.4567 0.7107 0.057 Uiso 0.724(8) 1 calc PR A 1
C45 C 0.4133(3) 0.45838(12) 0.6521(2) 0.0469(10) Uani 0.724(8) 1 d PG A 1
H45A H 0.4587 0.5385 0.6661 0.056 Uiso 0.724(8) 1 calc PR A 1
C46 C 0.4613(2) 0.3898(3) 0.6051(2) 0.0448(9) Uani 0.724(8) 1 d PG A 1
H46A H 0.5395 0.4230 0.5870 0.054 Uiso 0.724(8) 1 calc PR A 1
N41' N 0.3256(9) 0.4403(5) 0.6770(6) 0.050(3) Uiso 0.276(8) 1 d PG A 2
C42' C 0.4272(8) 0.4480(5) 0.6366(6) 0.035(2) Uiso 0.276(8) 1 d PG A 2
H42B H 0.4907 0.5203 0.6377 0.042 Uiso 0.276(8) 1 calc PR A 2
C43' C 0.4358(7) 0.3498(7) 0.5947(5) 0.0251(16) Uiso 0.276(8) 1 d PG A 2
H43B H 0.5052 0.3550 0.5671 0.030 Uiso 0.276(8) 1 calc PR A 2
C44' C 0.3428(10) 0.2439(5) 0.5931(5) 0.044(2) Uiso 0.276(8) 1 d PG A 2
H44B H 0.3487 0.1768 0.5644 0.052 Uiso 0.276(8) 1 calc PR A 2
C45' C 0.2413(7) 0.2362(5) 0.6335(6) 0.045(2) Uiso 0.276(8) 1 d PG A 2
H45B H 0.1777 0.1639 0.6324 0.054 Uiso 0.276(8) 1 calc PR A 2
C46' C 0.2327(7) 0.3344(8) 0.6754(5) 0.041(2) Uiso 0.276(8) 1 d PG A 2
H46B H 0.1632 0.3292 0.7030 0.049 Uiso 0.276(8) 1 calc PR A 2
N51 N 0.1830(5) 0.5480(3) 0.9835(2) 0.0523(13) Uani 0.609(15) 1 d PG B 1
C52 C 0.1763(3) 0.6176(5) 1.0573(4) 0.0547(13) Uani 0.609(15) 1 d PG B 1
H52A H 0.0890 0.6201 1.0560 0.066 Uiso 0.609(15) 1 calc PR B 1
C53 C 0.2973(6) 0.6836(4) 1.1329(3) 0.0590(17) Uani 0.609(15) 1 d PG B 1
H53A H 0.2927 0.7312 1.1833 0.071 Uiso 0.609(15) 1 calc PR B 1
C54 C 0.4250(3) 0.6799(5) 1.1348(4) 0.0518(17) Uani 0.609(15) 1 d PG B 1
H54A H 0.5078 0.7250 1.1865 0.062 Uiso 0.609(15) 1 calc PR B 1
C55 C 0.4318(5) 0.6103(5) 1.0610(4) 0.0513(13) Uani 0.609(15) 1 d PG B 1
H55A H 0.5191 0.6078 1.0623 0.062 Uiso 0.609(15) 1 calc PR B 1
C56 C 0.3107(8) 0.5443(3) 0.9854(3) 0.0504(13) Uani 0.609(15) 1 d PG B 1
H56A H 0.3153 0.4967 0.9350 0.060 Uiso 0.609(15) 1 calc PR B 1
N51' N 0.2248(10) 0.5289(6) 0.9793(4) 0.063(2) Uiso 0.391(15) 1 d PG B 2
C52' C 0.1784(5) 0.5880(7) 1.0360(6) 0.0453(19) Uiso 0.391(15) 1 d PG B 2
H52B H 0.0818 0.5744 1.0190 0.054 Uiso 0.391(15) 1 calc PR B 2
C53' C 0.2731(9) 0.6669(8) 1.1176(6) 0.046(2) Uiso 0.391(15) 1 d PG B 2
H53B H 0.2414 0.7073 1.1564 0.055 Uiso 0.391(15) 1 calc PR B 2
C54' C 0.4143(7) 0.6868(8) 1.1426(6) 0.052(3) Uiso 0.391(15) 1 d PG B 2
H54B H 0.4791 0.7408 1.1984 0.063 Uiso 0.391(15) 1 calc PR B 2
C55' C 0.4608(6) 0.6277(8) 1.0858(7) 0.068(3) Uiso 0.391(15) 1 d PG B 2
H55B H 0.5573 0.6413 1.1028 0.082 Uiso 0.391(15) 1 calc PR B 2
C56' C 0.3660(11) 0.5488(6) 1.0042(6) 0.0486(19) Uiso 0.391(15) 1 d PG B 2
H56B H 0.3978 0.5084 0.9654 0.058 Uiso 0.391(15) 1 calc PR B 2

loop_
_atom_site_aniso_label
_atom_site_aniso_U_11
_atom_site_aniso_U_22
_atom_site_aniso_U_33
_atom_site_aniso_U_23
_atom_site_aniso_U_13
_atom_site_aniso_U_12
Fe 0.02313(13) 0.02166(12) 0.02069(12) 0.00342(8) 0.00910(9) 0.00869(9)
Cl1 0.0556(3) 0.0804(4) 0.0195(2) 0.0045(2) 0.0072(2) 0.0338(3)
Cl2 0.0224(2) 0.0613(3) 0.0374(2) 0.0110(2) 0.00589(17) 0.0125(2)
O1 0.0375(7) 0.0255(6) 0.0225(5) 0.0042(5) 0.0108(5) 0.0149(5)
C1 0.0240(7) 0.0237(7) 0.0228(7) 0.0037(6) 0.0095(6) 0.0082(6)
C2 0.0296(8) 0.0294(8) 0.0289(8) 0.0094(7) 0.0119(7) 0.0140(7)
C3 0.0249(8) 0.0398(10) 0.0276(8) 0.0124(7) 0.0089(6) 0.0112(7)
C4 0.0249(8) 0.0450(10) 0.0212(7) 0.0057(7) 0.0093(6) 0.0124(7)
C5 0.0268(8) 0.0339(9) 0.0214(7) 0.0012(6) 0.0094(6) 0.0102(7)
C6 0.0226(7) 0.0234(7) 0.0199(7) 0.0019(6) 0.0078(6) 0.0067(6)
N7 0.0246(7) 0.0218(6) 0.0255(6) 0.0020(5) 0.0106(5) 0.0089(5)
C8 0.0297(8) 0.0374(9) 0.0270(8) 0.0049(7) 0.0139(7) 0.0191(7)
C9 0.0242(8) 0.0364(9) 0.0228(7) 0.0080(6) 0.0122(6) 0.0118(7)
N10 0.0215(6) 0.0247(7) 0.0215(6) 0.0048(5) 0.0078(5) 0.0065(5)
C11 0.0208(7) 0.0247(7) 0.0194(6) 0.0024(6) 0.0067(5) 0.0068(6)
C12 0.0251(8) 0.0318(9) 0.0248(7) 0.0047(6) 0.0115(6) 0.0077(7)
C13 0.0226(8) 0.0395(10) 0.0250(7) 0.0027(7) 0.0061(6) 0.0118(7)
C14 0.0276(8) 0.0372(9) 0.0251(7) 0.0061(7) 0.0063(6) 0.0158(7)
C15 0.0295(8) 0.0256(8) 0.0317(8) 0.0091(7) 0.0123(7) 0.0100(7)
C16 0.0246(7) 0.0212(7) 0.0248(7) 0.0014(6) 0.0108(6) 0.0082(6)
O16 0.0209(5) 0.0233(6) 0.0311(6) 0.0063(5) 0.0091(5) 0.0068(4)
C17 0.0424(11) 0.0204(8) 0.0339(9) 0.0011(7) 0.0107(8) 0.0060(7)
C18 0.0292(9) 0.0226(8) 0.0426(10) 0.0060(7) 0.0106(7) 0.0061(7)
N21 0.0251(7) 0.0265(7) 0.0240(6) 0.0015(5) 0.0087(5) 0.0070(6)
C22 0.0395(10) 0.0330(9) 0.0285(8) 0.0008(7) 0.0122(7) 0.0177(8)
C23 0.0420(11) 0.0347(10) 0.0380(10) -0.0073(8) 0.0136(8) 0.0183(8)
C24 0.0366(10) 0.0478(12) 0.0323(9) -0.0115(9) 0.0098(8) 0.0100(9)
C25 0.0477(12) 0.0463(12) 0.0233(8) -0.0010(8) 0.0102(8) 0.0117(9)
C26 0.0375(10) 0.0290(9) 0.0235(8) -0.0011(7) 0.0093(7) 0.0095(7)
N31 0.0250(7) 0.0319(7) 0.0230(6) 0.0011(6) 0.0087(5) 0.0097(6)
C32 0.0249(8) 0.0333(9) 0.0294(8) 0.0030(7) 0.0108(7) 0.0058(7)
C33 0.0330(10) 0.0428(11) 0.0335(9) 0.0050(8) 0.0148(8) -0.0005(8)
C34 0.0285(10) 0.0589(14) 0.0463(12) -0.0050(10) 0.0179(9) -0.0009(9)
C35 0.0249(9) 0.0611(14) 0.0542(13) 0.0052(11) 0.0125(9) 0.0162(9)
C36 0.0310(9) 0.0420(11) 0.0363(9) 0.0062(8) 0.0091(7) 0.0153(8)
N41 0.0377(16) 0.0337(14) 0.0439(14) -0.0067(10) 0.0138(11) 0.0080(12)
C42 0.0360(16) 0.0283(13) 0.0354(14) -0.0025(11) 0.0060(12) 0.0052(11)
C43 0.0335(15) 0.058(2) 0.0437(16) 0.0091(17) 0.0168(12) 0.0169(14)
C44 0.058(2) 0.049(2) 0.050(2) 0.0101(16) 0.0191(17) 0.038(2)
C45 0.059(2) 0.0354(16) 0.0464(19) 0.0015(13) 0.0181(17) 0.0162(15)
C46 0.0373(16) 0.0308(18) 0.0538(19) -0.0112(14) 0.0168(14) -0.0069(13)
N51 0.052(2) 0.056(2) 0.047(2) 0.0036(16) 0.0133(16) 0.0204(19)
C52 0.046(2) 0.047(3) 0.069(3) -0.009(3) 0.027(2) 0.0057(19)
C53 0.049(3) 0.056(3) 0.062(3) -0.003(2) 0.019(3) 0.004(2)
C54 0.040(2) 0.064(3) 0.044(2) 0.0094(19) 0.0060(18) 0.017(2)
C55 0.039(2) 0.065(3) 0.052(3) 0.010(3) 0.011(2) 0.026(2)
C56 0.048(3) 0.065(3) 0.043(2) 0.0087(18) 0.012(2) 0.029(2)

loop_
_atom_type_symbol
_atom_type_description
_atom_type_scat_dispersion_real
_atom_type_scat_dispersion_imag
_atom_type_scat_source
C C 0.0033 0.0016 'International Tables Vol C Tables 4.2.6.8 and 6.1.1.4'
H H 0.0000 0.0000 'International Tables Vol C Tables 4.2.6.8 and 6.1.1.4'
N N 0.0061 0.0033 'International Tables Vol C Tables 4.2.6.8 and 6.1.1.4'
O O 0.0106 0.0060 'International Tables Vol C Tables 4.2.6.8 and 6.1.1.4'
Cl Cl 0.1484 0.1585 'International Tables Vol C Tables 4.2.6.8 and 6.1.1.4'
Fe Fe 0.3463 0.8444 'International Tables Vol C Tables 4.2.6.8 and 6.1.1.4'

loop_
_geom_angle_atom_site_label_1
_geom_angle_atom_site_label_2
_geom_angle_atom_site_label_3
_geom_angle
_geom_angle_site_symmetry_1
_geom_angle_site_symmetry_3
_geom_angle_publ_flag
O16 Fe O1 170.24(5) . . ?
O16 Fe N21 94.59(5) . . ?
O1 Fe N21 92.40(5) . . ?
O16 Fe N31 89.30(5) . . ?
O1 Fe N31 97.75(5) . . ?
N21 Fe N31 88.11(5) . . ?
O16 Fe N7 93.12(5) . . ?
O1 Fe N7 79.30(5) . . ?
N21 Fe N7 170.43(5) . . ?
N31 Fe N7 97.65(5) . . ?
O16 Fe N10 78.83(5) . . ?
O1 Fe N10 93.69(5) . . ?
N21 Fe N10 95.90(5) . . ?
N31 Fe N10 167.72(5) . . ?
N7 Fe N10 80.04(5) . . ?
C1 O1 Fe 116.72(10) . . ?
O1 C1 C2 121.72(15) . . ?
O1 C1 C6 121.45(14) . . ?
C2 C1 C6 116.82(14) . . ?
C3 C2 C1 121.51(16) . . ?
C4 C3 C2 119.59(16) . . ?
C3 C4 C5 121.07(16) . . ?
C3 C4 Cl1 119.11(14) . . ?
C5 C4 Cl1 119.82(14) . . ?
C6 C5 C4 119.61(16) . . ?
C5 C6 C1 121.39(15) . . ?
C5 C6 N7 122.41(14) . . ?
C1 C6 N7 116.20(13) . . ?
C6 N7 C17 111.73(13) . . ?
C6 N7 C8 111.69(13) . . ?
C17 N7 C8 110.46(14) . . ?
C6 N7 Fe 106.19(9) . . ?
C17 N7 Fe 112.22(11) . . ?
C8 N7 Fe 104.26(10) . . ?
N7 C8 C9 110.80(13) . . ?
N10 C9 C8 111.40(13) . . ?
C11 N10 C18 112.95(13) . . ?
C11 N10 C9 111.63(13) . . ?
C18 N10 C9 109.28(14) . . ?
C11 N10 Fe 104.27(9) . . ?
C18 N10 Fe 113.47(10) . . ?
C9 N10 Fe 104.93(9) . . ?
C12 C11 C16 120.64(15) . . ?
C12 C11 N10 122.08(14) . . ?
C16 C11 N10 117.27(14) . . ?
C13 C12 C11 119.90(16) . . ?
C14 C13 C12 120.59(16) . . ?
C14 C13 Cl2 119.68(13) . . ?
C12 C13 Cl2 119.73(14) . . ?
C13 C14 C15 119.60(16) . . ?
C14 C15 C16 121.74(16) . . ?
O16 C16 C15 121.48(15) . . ?
O16 C16 C11 120.97(14) . . ?
C15 C16 C11 117.54(15) . . ?
C16 O16 Fe 116.15(10) . . ?
C22 N21 C26 117.10(15) . . ?
C22 N21 Fe 121.62(12) . . ?
C26 N21 Fe 121.06(12) . . ?
N21 C22 C23 123.14(18) . . ?
C24 C23 C22 119.11(19) . . ?
C23 C24 C25 118.48(18) . . ?
C24 C25 C26 119.28(19) . . ?
N21 C26 C25 122.89(18) . . ?
C32 N31 C36 117.01(16) . . ?
C32 N31 Fe 120.96(11) . . ?
C36 N31 Fe 121.53(13) . . ?
N31 C32 C33 123.75(17) . . ?
C32 C33 C34 118.6(2) . . ?
C35 C34 C33 118.42(19) . . ?
C34 C35 C36 119.7(2) . . ?
N31 C36 C35 122.5(2) . . ?
C42 N41 C46 120.0 . . ?
C43 C42 N41 120.0 . . ?
C44 C43 C42 120.0 . . ?
C45 C44 C43 120.0 . . ?
C44 C45 C46 120.0 . . ?
C45 C46 N41 120.0 . . ?
C42' N41' C46' 120.0 . . ?
C43' C42' N41' 120.0 . . ?
C42' C43' C44' 120.0 . . ?
C45' C44' C43' 120.0 . . ?
C46' C45' C44' 120.0 . . ?
C45' C46' N41' 120.0 . . ?
C52 N51 C56 120.0 . . ?
N51 C52 C53 120.0 . . ?
C54 C53 C52 120.0 . . ?
C53 C54 C55 120.0 . . ?
C56 C55 C54 120.0 . . ?
C55 C56 N51 120.0 . . ?
C52' N51' C56' 120.0 . . ?
C53' C52' N51' 120.0 . . ?
C52' C53' C54' 120.0 . . ?
C55' C54' C53' 120.0 . . ?
C54' C55' C56' 120.0 . . ?
C55' C56' N51' 120.0 . . ?

loop_
_geom_bond_atom_site_label_1
_geom_bond_atom_site_label_2
_geom_bond_distance
_geom_bond_site_symmetry_2
_geom_bond_publ_flag
Fe O16 2.0147(11) . ?
Fe O1 2.0189(12) . ?
Fe N21 2.1874(14) . ?
Fe N31 2.2086(15) . ?
Fe N7 2.2798(14) . ?
Fe N10 2.3183(14) . ?
Cl1 C4 1.7492(17) . ?
Cl2 C13 1.7436(18) . ?
O1 C1 1.3159(19) . ?
C1 C2 1.414(2) . ?
C1 C6 1.418(2) . ?
C2 C3 1.388(2) . ?
C3 C4 1.377(3) . ?
C4 C5 1.386(2) . ?
C5 C6 1.384(2) . ?
C6 N7 1.450(2) . ?
N7 C17 1.477(2) . ?
N7 C8 1.482(2) . ?
C8 C9 1.515(3) . ?
C9 N10 1.481(2) . ?
N10 C11 1.451(2) . ?
N10 C18 1.472(2) . ?
C11 C12 1.396(2) . ?
C11 C16 1.409(2) . ?
C12 C13 1.386(2) . ?
C13 C14 1.383(3) . ?
C14 C15 1.383(2) . ?
C15 C16 1.405(2) . ?
C16 O16 1.3260(19) . ?
N21 C22 1.335(2) . ?
N21 C26 1.343(2) . ?
C22 C23 1.381(3) . ?
C23 C24 1.371(3) . ?
C24 C25 1.375(3) . ?
C25 C26 1.376(3) . ?
N31 C32 1.334(2) . ?
N31 C36 1.349(2) . ?
C32 C33 1.378(3) . ?
C33 C34 1.383(3) . ?
C34 C35 1.372(3) . ?
C35 C36 1.377(3) . ?
N41 C42 1.3900 . ?
N41 C46 1.3900 . ?
C42 C43 1.3900 . ?
C43 C44 1.3900 . ?
C44 C45 1.3900 . ?
C45 C46 1.3900 . ?
N41' C42' 1.3900 . ?
N41' C46' 1.3900 . ?
C42' C43' 1.3900 . ?
C43' C44' 1.3900 . ?
C44' C45' 1.3900 . ?
C45' C46' 1.3900 . ?
N51 C52 1.3900 . ?
N51 C56 1.3900 . ?
C52 C53 1.3900 . ?
C53 C54 1.3900 . ?
C54 C55 1.3900 . ?
C55 C56 1.3900 . ?
N51' C52' 1.3900 . ?
N51' C56' 1.3900 . ?
C52' C53' 1.3900 . ?
C53' C54' 1.3900 . ?
C54' C55' 1.3900 . ?
C55' C56' 1.3900 . ?
